data_7053263
loop_
_publ_author_name
'Thakuria, Ranjit'
'Sarma, Bipul'
'Nangia, Ashwini'

_publ_section_title
;
 Supramolecular networks of a H-shaped aromatic phenol host
;
_journal_issue 4
_journal_name_full 'New Journal of Chemistry'
_journal_page_first 623
_journal_paper_doi 10.1039/b9nj00234k
_journal_volume 34
_journal_year 2010
_chemical_formula_moiety 'C36 H34 O4, 2(C3 H7 N O)'
_chemical_formula_sum 'C42 H48 N2 O6'
_chemical_formula_weight 676.82
_chemical_name_common
;1,4-di(bis(4'-hydroxy 3'-methylphenyl)methyl)benzene
dimethylformamide solvate
;
_chemical_name_systematic
;
1,4-di[bis(4'-hydroxy 3'-methylphenyl)methyl]benzene dimethylformamide solvate
;
_space_group_IT_number 15
_symmetry_cell_setting monoclinic
_symmetry_space_group_name_Hall '-C 2yc'
_symmetry_space_group_name_H-M 'C 1 2/c 1'
_atom_sites_solution_hydrogens geom
_atom_sites_solution_primary direct
_atom_sites_solution_secondary difmap
_audit_creation_method SHELXL-97
_cell_angle_alpha 90.00
_cell_angle_beta 113.226(5)
_cell_angle_gamma 90.00
_cell_formula_units_Z 4
_cell_length_a 23.799(2)
_cell_length_b 8.0974(8)
_cell_length_c 18.3595(15)
_cell_measurement_reflns_used 2232
_cell_measurement_temperature 100(2)
_cell_measurement_theta_max 25.28
_cell_measurement_theta_min 2.40
_cell_volume 3251.3(5)
_computing_cell_refinement 'Bruker SMART'
_computing_data_collection 'Bruker SMART'
_computing_data_reduction 'Bruker SAINT'
_computing_molecular_graphics 'Bruker SHELXTL'
_computing_publication_material 'Bruker SHELXTL'
_computing_structure_refinement 'SHELXL-97 (Sheldrick, 1997)'
_computing_structure_solution 'SHELXS-97 (Sheldrick, 1990)'
_diffrn_ambient_temperature 100(2)
_diffrn_measured_fraction_theta_full 0.997
_diffrn_measured_fraction_theta_max 0.997
_diffrn_measurement_device_type 'CCD area detector'
_diffrn_measurement_method 'phi and omega scans'
_diffrn_radiation_monochromator graphite
_diffrn_radiation_source 'fine-focus sealed tube'
_diffrn_radiation_type MoK\a
_diffrn_radiation_wavelength 0.71073
_diffrn_reflns_av_R_equivalents 0.0663
_diffrn_reflns_av_sigmaI/netI 0.0737
_diffrn_reflns_limit_h_max 27
_diffrn_reflns_limit_h_min -29
_diffrn_reflns_limit_k_max 9
_diffrn_reflns_limit_k_min -9
_diffrn_reflns_limit_l_max 22
_diffrn_reflns_limit_l_min -21
_diffrn_reflns_number 11912
_diffrn_reflns_theta_full 26.06
_diffrn_reflns_theta_max 26.06
_diffrn_reflns_theta_min 1.86
_exptl_absorpt_coefficient_mu 0.092
_exptl_absorpt_correction_T_max 0.9945
_exptl_absorpt_correction_T_min 0.9792
_exptl_absorpt_correction_type multi-scan
_exptl_absorpt_process_details 'Bruker AXS SADABS program'
_exptl_crystal_colour red
_exptl_crystal_density_diffrn 1.383
_exptl_crystal_density_method 'not measured'
_exptl_crystal_description plate
_exptl_crystal_F_000 1448
_exptl_crystal_size_max 0.23
_exptl_crystal_size_mid 0.13
_exptl_crystal_size_min 0.06
_refine_diff_density_max 0.841
_refine_diff_density_min -0.322
_refine_diff_density_rms 0.058
_refine_ls_extinction_method none
_refine_ls_goodness_of_fit_ref 0.978
_refine_ls_hydrogen_treatment mixed
_refine_ls_matrix_type full
_refine_ls_number_parameters 191
_refine_ls_number_reflns 3202
_refine_ls_number_restraints 0
_refine_ls_restrained_S_all 0.978
_refine_ls_R_factor_all 0.1083
_refine_ls_R_factor_gt 0.0670
_refine_ls_shift/su_max 0.000
_refine_ls_shift/su_mean 0.000
_refine_ls_structure_factor_coef Fsqd
_refine_ls_weighting_details 'calc w=1/[\s^2^(Fo^2^)+(0.1008P)^2^+0.0000P] where P=(Fo^2^+2Fc^2^)/3'
_refine_ls_weighting_scheme calc
_refine_ls_wR_factor_gt 0.1694
_refine_ls_wR_factor_ref 0.1857
_reflns_number_gt 1923
_reflns_number_total 3202
_reflns_threshold_expression >2sigma(I)
_cod_data_source_file b9nj00234k.txt
_cod_data_source_block an571_3_DMF
_cod_depositor_comments
;
The following automatic conversions were performed:

'_symmetry_cell_setting' value 'Monoclinic' changed to 'monoclinic'
according to /home/saulius/struct/CIF-dictionaries/cif_core.dic
dictionary named 'cif_core.dic' version 2.4.2 from 2011-04-26.

Automatic conversion script
Id: cif_fix_values 1891 2012-01-12 08:04:46Z andrius 
;
_cod_original_sg_symbol_H-M 'C 2/c '
_cod_database_code 7053263

loop_
_symmetry_equiv_pos_as_xyz
'x, y, z'
'-x, y, -z+1/2'
'x+1/2, y+1/2, z'
'-x+1/2, y+1/2, -z+1/2'
'-x, -y, -z'
'x, -y, z-1/2'
'-x+1/2, -y+1/2, -z'
'x+1/2, -y+1/2, z-1/2'

loop_
_atom_site_label
_atom_site_type_symbol
_atom_site_fract_x
_atom_site_fract_y
_atom_site_fract_z
_atom_site_U_iso_or_equiv
_atom_site_adp_type
_atom_site_occupancy
_atom_site_symmetry_multiplicity
_atom_site_calc_flag
_atom_site_refinement_flags
C1 C 0.35166(12) 0.7569(3) 0.76397(15) 0.0259(6) Uani 1 1 d .
C2 C 0.30644(12) 0.6675(3) 0.70609(15) 0.0257(6) Uani 1 1 d .
C3 C 0.25806(12) 0.7545(3) 0.65027(15) 0.0240(6) Uani 1 1 d .
H3 H 0.2273 0.6957 0.6110 0.029 Uiso 1 1 calc R
C4 C 0.25386(11) 0.9256(3) 0.65087(15) 0.0248(6) Uani 1 1 d .
C5 C 0.29978(12) 1.0102(3) 0.71185(15) 0.0303(7) Uani 1 1 d .
H5 H 0.2979 1.1247 0.7143 0.036 Uiso 1 1 calc R
C6 C 0.34740(12) 0.9277(4) 0.76799(15) 0.0306(7) Uani 1 1 d .
H6 H 0.3770 0.9859 0.8089 0.037 Uiso 1 1 calc R
C7 C 0.20303(11) 1.0246(3) 0.58842(15) 0.0249(6) Uani 1 1 d .
H7 H 0.1853 1.0949 0.6173 0.030 Uiso 1 1 calc R
C8 C 0.15107(12) 0.9188(3) 0.53271(15) 0.0255(6) Uani 1 1 d .
C9 C 0.15153(12) 0.8539(3) 0.46272(15) 0.0277(6) Uani 1 1 d .
H9 H 0.1846 0.8749 0.4491 0.033 Uiso 1 1 calc R
C10 C 0.10371(12) 0.7591(3) 0.41351(16) 0.0295(7) Uani 1 1 d .
H10 H 0.1048 0.7158 0.3671 0.035 Uiso 1 1 calc R
C11 C 0.05392(12) 0.7275(3) 0.43262(16) 0.0268(6) Uani 1 1 d .
C12 C 0.05233(12) 0.7872(3) 0.50323(16) 0.0278(7) Uani 1 1 d .
C13 C 0.10139(12) 0.8837(3) 0.55145(16) 0.0283(7) Uani 1 1 d .
H13 H 0.1007 0.9263 0.5982 0.034 Uiso 1 1 calc R
C14 C 0.22855(12) 1.1412(3) 0.54336(15) 0.0245(6) Uani 1 1 d .
C15 C 0.27915(12) 1.1025(3) 0.52778(15) 0.0266(6) Uani 1 1 d .
H15 H 0.2995 1.0033 0.5462 0.032 Uiso 1 1 calc R
C16 C 0.19979(12) 1.2902(3) 0.51518(16) 0.0265(6) Uani 1 1 d .
H16 H 0.1657 1.3194 0.5251 0.032 Uiso 1 1 calc R
C17 C 0.31018(15) 0.4812(4) 0.70317(19) 0.0436(8) Uani 1 1 d .
H17A H 0.3131 0.4356 0.7528 0.065 Uiso 1 1 calc R
H17B H 0.3456 0.4505 0.6936 0.065 Uiso 1 1 calc R
H17C H 0.2742 0.4395 0.6612 0.065 Uiso 1 1 calc R
C18 C -0.00110(13) 0.7532(4) 0.52512(18) 0.0366(8) Uani 1 1 d .
H18A H -0.0068 0.6361 0.5266 0.055 Uiso 1 1 calc R
H18B H -0.0373 0.8021 0.4864 0.055 Uiso 1 1 calc R
H18C H 0.0067 0.7996 0.5763 0.055 Uiso 1 1 calc R
H1A H 0.437(2) 0.744(6) 0.842(3) 0.122(18) Uiso 1 1 d .
H2A H 0.0077(19) 0.607(5) 0.334(3) 0.098(15) Uiso 1 1 d .
O1 O 0.40080(9) 0.6711(3) 0.81731(11) 0.0357(5) Uani 1 1 d .
O2 O 0.00384(9) 0.6368(2) 0.38402(12) 0.0329(5) Uani 1 1 d .

loop_
_atom_site_aniso_label
_atom_site_aniso_U_11
_atom_site_aniso_U_22
_atom_site_aniso_U_33
_atom_site_aniso_U_23
_atom_site_aniso_U_13
_atom_site_aniso_U_12
C1 0.0300(15) 0.0256(16) 0.0243(14) 0.0076(11) 0.0129(12) 0.0003(12)
C2 0.0317(15) 0.0264(15) 0.0252(14) -0.0006(12) 0.0181(12) -0.0046(12)
C3 0.0282(14) 0.0254(16) 0.0207(13) -0.0012(11) 0.0120(11) -0.0053(11)
C4 0.0297(14) 0.0238(15) 0.0259(14) 0.0039(12) 0.0161(12) -0.0012(12)
C5 0.0377(16) 0.0242(16) 0.0289(15) 0.0017(12) 0.0133(13) -0.0053(13)
C6 0.0342(15) 0.0296(17) 0.0240(14) -0.0008(12) 0.0072(12) -0.0079(13)
C7 0.0286(14) 0.0230(15) 0.0255(14) 0.0010(11) 0.0133(11) 0.0024(11)
C8 0.0325(15) 0.0193(14) 0.0269(14) 0.0068(12) 0.0139(12) 0.0040(12)
C9 0.0304(15) 0.0251(16) 0.0318(15) 0.0034(12) 0.0169(12) -0.0006(12)
C10 0.0360(16) 0.0306(17) 0.0247(14) 0.0018(12) 0.0150(12) 0.0057(12)
C11 0.0271(15) 0.0228(15) 0.0268(14) 0.0054(12) 0.0068(12) 0.0029(11)
C12 0.0296(15) 0.0264(16) 0.0286(14) 0.0045(12) 0.0126(12) 0.0049(12)
C13 0.0332(15) 0.0278(16) 0.0253(14) 0.0007(12) 0.0129(12) 0.0030(12)
C14 0.0261(14) 0.0234(15) 0.0227(13) 0.0010(11) 0.0082(11) -0.0016(11)
C15 0.0308(15) 0.0210(14) 0.0288(15) 0.0063(12) 0.0123(12) 0.0047(12)
C16 0.0268(14) 0.0246(15) 0.0313(14) 0.0050(12) 0.0150(12) 0.0034(11)
C17 0.0468(19) 0.043(2) 0.0399(18) 0.0011(15) 0.0156(15) -0.0005(15)
C18 0.0343(16) 0.042(2) 0.0366(16) -0.0012(14) 0.0178(14) -0.0058(14)
O1 0.0357(11) 0.0303(12) 0.0325(11) 0.0069(9) 0.0041(9) -0.0010(9)
O2 0.0329(11) 0.0311(12) 0.0312(11) -0.0013(9) 0.0088(9) -0.0027(9)

loop_
_atom_type_symbol
_atom_type_description
_atom_type_scat_dispersion_real
_atom_type_scat_dispersion_imag
_atom_type_scat_source
C C 0.0033 0.0016 'International Tables Vol C Tables 4.2.6.8 and 6.1.1.4'
H H 0.0000 0.0000 'International Tables Vol C Tables 4.2.6.8 and 6.1.1.4'
O O 0.0106 0.0060 'International Tables Vol C Tables 4.2.6.8 and 6.1.1.4'
N N 0.0061 0.0033 'International Tables Vol C Tables 4.2.6.8 and 6.1.1.4'

loop_
_geom_angle_atom_site_label_1
_geom_angle_atom_site_label_2
_geom_angle_atom_site_label_3
_geom_angle
_geom_angle_site_symmetry_3
O1 C1 C2 117.8(2) .
O1 C1 C6 121.5(2) .
C2 C1 C6 120.7(2) .
C1 C2 C3 117.9(2) .
C1 C2 C17 120.7(2) .
C3 C2 C17 121.4(2) .
C4 C3 C2 122.7(2) .
C3 C4 C5 117.3(2) .
C3 C4 C7 123.8(2) .
C5 C4 C7 118.9(2) .
C6 C5 C4 121.2(3) .
C5 C6 C1 120.1(2) .
C8 C7 C4 113.8(2) .
C8 C7 C14 112.0(2) .
C4 C7 C14 111.4(2) .
C13 C8 C9 118.0(2) .
C13 C8 C7 119.7(2) .
C9 C8 C7 122.2(2) .
C10 C9 C8 120.8(3) .
C9 C10 C11 120.4(3) .
O2 C11 C10 122.6(2) .
O2 C11 C12 116.7(2) .
C10 C11 C12 120.6(2) .
C13 C12 C11 117.4(3) .
C13 C12 C18 121.2(2) .
C11 C12 C18 121.3(2) .
C8 C13 C12 122.7(3) .
C15 C14 C16 117.7(2) .
C15 C14 C7 122.5(2) .
C16 C14 C7 119.8(2) .
C14 C15 C16 121.0(2) 7_576
C14 C16 C15 121.4(2) 7_576

loop_
_geom_bond_atom_site_label_1
_geom_bond_atom_site_label_2
_geom_bond_distance
_geom_bond_site_symmetry_2
C1 O1 1.381(3) .
C1 C2 1.382(4) .
C1 C6 1.391(4) .
C2 C3 1.393(4) .
C2 C17 1.513(4) .
C3 C4 1.389(4) .
C4 C5 1.397(4) .
C4 C7 1.525(3) .
C5 C6 1.368(4) .
C7 C8 1.521(4) .
C7 C14 1.530(4) .
C8 C13 1.385(4) .
C8 C9 1.392(4) .
C9 C10 1.375(4) .
C10 C11 1.386(4) .
C11 O2 1.385(3) .
C11 C12 1.398(4) .
C12 C13 1.393(4) .
C12 C18 1.503(4) .
C14 C15 1.379(4) .
C14 C16 1.383(4) .
C15 C16 1.393(4) 7_576
C16 C15 1.393(4) 7_576
